data_7157710
loop_
_publ_author_name
'Chang, Fang-Rong'
'Wang, Shih-Wei'
'Chen, Shu-Rong'
'Lee, Ching-Ying'
'Sheu, Jyh-Horng'
'Cheng, Yuan-Bin'

_publ_section_title
;
 Aleuritin, a novel dinor-diterpenoid from the twigs of <i>Aleurites
 moluccanus</i> with an anti-lymphangiogenic effect.
;
_journal_issue 39
_journal_name_full 'Organic &amp; biomolecular chemistry'
_journal_page_first 7892
_journal_page_last 7898
_journal_paper_doi 10.1039/d0ob01527j
_journal_volume 18
_journal_year 2020
_chemical_compound_source 'twigs of Aleurites moluccanus'
_chemical_formula_sum 'C19 H24 O6'
_chemical_formula_weight 348.38
_chemical_melting_point 468.5(5)
_chemical_name_systematic Aleuritin
_space_group_crystal_system monoclinic
_space_group_IT_number 4
_space_group_name_Hall 'P 2yb'
_space_group_name_H-M_alt 'P 1 21 1'
_atom_sites_solution_hydrogens geom
_audit_block_doi 10.5517/ccdc.csd.cc207vpt
_audit_creation_method SHELXL-2018/3
_audit_update_record
;
2020-07-02 deposited with the CCDC.	2020-09-21 downloaded from the CCDC.
;
_cell_angle_alpha 90
_cell_angle_beta 97.094(5)
_cell_angle_gamma 90
_cell_formula_units_Z 2
_cell_length_a 9.4888(5)
_cell_length_b 7.2783(3)
_cell_length_c 12.9880(7)
_cell_measurement_reflns_used 1347
_cell_measurement_temperature 200(2)
_cell_measurement_theta_max 73.3420
_cell_measurement_theta_min 5.4650
_cell_volume 890.12(8)
_computing_cell_refinement 'CrysAlisPro 1.171.38.41 (Rigaku OD, 2015)'
_computing_data_collection 'CrysAlisPro 1.171.38.41 (Rigaku OD, 2015)'
_computing_data_reduction 'CrysAlisPro 1.171.38.41 (Rigaku OD, 2015)'
_computing_structure_refinement 'SHELXL-2018/3 (Sheldrick, 2018)'
_diffrn_ambient_temperature 200(2)
_diffrn_detector_area_resol_mean 5.1248
_diffrn_measured_fraction_theta_full 0.981
_diffrn_measured_fraction_theta_max 0.980
_diffrn_measurement_device_type 'Xcalibur, Atlas, Gemini'
_diffrn_measurement_method '\w scans'
_diffrn_radiation_type CuK\a
_diffrn_radiation_wavelength 1.54178
_diffrn_reflns_av_R_equivalents 0.0481
_diffrn_reflns_av_unetI/netI 0.0564
_diffrn_reflns_Laue_measured_fraction_full 0.981
_diffrn_reflns_Laue_measured_fraction_max 0.980
_diffrn_reflns_limit_h_max 11
_diffrn_reflns_limit_h_min -11
_diffrn_reflns_limit_k_max 8
_diffrn_reflns_limit_k_min -5
_diffrn_reflns_limit_l_max 15
_diffrn_reflns_limit_l_min -11
_diffrn_reflns_number 2787
_diffrn_reflns_point_group_measured_fraction_full 0.648
_diffrn_reflns_point_group_measured_fraction_max 0.647
_diffrn_reflns_theta_full 67.679
_diffrn_reflns_theta_max 67.981
_diffrn_reflns_theta_min 3.429
_diffrn_source 'fine-focus sealed X-ray tube'
_exptl_absorpt_coefficient_mu 0.797
_exptl_absorpt_correction_T_max 1.00000
_exptl_absorpt_correction_T_min 0.74373
_exptl_absorpt_correction_type multi-scan
_exptl_absorpt_process_details
; 
CrysAlisPro 1.171.38.41 (Rigaku Oxford Diffraction, 2015) 
Empirical absorption correction using spherical harmonics, 
 implemented in SCALE3 ABSPACK scaling algorithm. 
;
_exptl_crystal_density_diffrn 1.300
_exptl_crystal_description plate
_exptl_crystal_F_000 372
_exptl_crystal_size_max 0.20
_exptl_crystal_size_mid 0.15
_exptl_crystal_size_min 0.10
_refine_diff_density_max 0.218
_refine_diff_density_min -0.185
_refine_diff_density_rms 0.044
_refine_ls_abs_structure_details
; 
 Flack x determined using 298 quotients [(I+)-(I-)]/[(I+)+(I-)] 
 (Parsons, Flack and Wagner, Acta Cryst. B69 (2013) 249-259). 
;
_refine_ls_abs_structure_Flack 0.5(4)
_refine_ls_extinction_method none
_refine_ls_goodness_of_fit_ref 1.044
_refine_ls_hydrogen_treatment constr
_refine_ls_matrix_type full
_refine_ls_number_parameters 226
_refine_ls_number_reflns 2104
_refine_ls_number_restraints 1
_refine_ls_restrained_S_all 1.044
_refine_ls_R_factor_all 0.0646
_refine_ls_R_factor_gt 0.0504
_refine_ls_shift/su_max 0.000
_refine_ls_shift/su_mean 0.000
_refine_ls_structure_factor_coef Fsqd
_refine_ls_weighting_details 'w=1/[\s^2^(Fo^2^)+(0.0543P)^2^] where P=(Fo^2^+2Fc^2^)/3'
_refine_ls_weighting_scheme calc
_refine_ls_wR_factor_gt 0.1141
_refine_ls_wR_factor_ref 0.1229
_reflns_Friedel_coverage 0.215
_reflns_Friedel_fraction_full 0.252
_reflns_Friedel_fraction_max 0.250
_reflns_number_gt 1677
_reflns_number_total 2104
_reflns_threshold_expression 'I > 2\s(I)'
_cod_data_source_file d0ob01527j2.cif
_cod_data_source_block ic17979
_cod_depositor_comments
;
The following automatic conversions were performed:

data item '_chemical_melting_point' value '468-469' was changed to
'468.5(5)' -- the average value was taken and precision was
estimated.

Automatic conversion script
Id: cif_fix_values 7556 2019-12-06 15:28:31Z antanas 

 Adding full bibliography for 7157710--7157712.cif.
;
_cod_original_cell_volume 890.11(8)
_cod_original_sg_symbol_H-M 'P 21'
_cod_database_code 7157710
_shelx_shelxl_version_number 2018/3
_shelx_space_group_comment
; 
The symmetry employed for this shelxl refinement is uniquely defined 
by the following loop, which should always be used as a source of 
symmetry information in preference to the above space-group names. 
They are only intended as comments. 
;

loop_
_space_group_symop_operation_xyz
'x, y, z'
'-x, y+1/2, -z'

loop_
_atom_site_label
_atom_site_type_symbol
_atom_site_fract_x
_atom_site_fract_y
_atom_site_fract_z
_atom_site_U_iso_or_equiv
_atom_site_adp_type
_atom_site_occupancy
_atom_site_site_symmetry_order
_atom_site_calc_flag
_atom_site_refinement_flags_posn
_atom_site_refinement_flags_adp
_atom_site_refinement_flags_occupancy
_atom_site_disorder_assembly
_atom_site_disorder_group
O1 O 0.2243(3) 0.8105(4) 0.6670(2) 0.0345(7) Uani 1 1 d . . . . .
O2 O 0.1061(3) 1.0567(4) 0.6001(3) 0.0430(8) Uani 1 1 d . . . . .
O3 O 0.4310(3) 0.7564(5) 0.5081(3) 0.0419(8) Uani 1 1 d . . . . .
O4 O 0.6619(3) 0.7301(5) 0.5478(3) 0.0496(9) Uani 1 1 d . . . . .
O5 O 0.7803(4) 0.2614(8) 0.7757(5) 0.0879(16) Uani 1 1 d . . . . .
O6 O 0.7127(4) -0.0292(6) 0.7590(3) 0.0608(11) Uani 1 1 d . . . . .
C1' C 0.8579(6) -0.0818(11) 0.7486(5) 0.072(2) Uani 1 1 d . . . . .
H1'A H 0.862934 -0.215249 0.739700 0.108 Uiso 1 1 calc R U . . .
H1'B H 0.888535 -0.020390 0.688029 0.108 Uiso 1 1 calc R U . . .
H1'C H 0.920145 -0.045308 0.811139 0.108 Uiso 1 1 calc R U . . .
C1 C 0.5071(5) 0.3555(7) 0.8402(4) 0.0410(12) Uani 1 1 d . . . . .
H1A H 0.593007 0.434001 0.846871 0.049 Uiso 1 1 calc R U . . .
H1B H 0.495180 0.310415 0.910541 0.049 Uiso 1 1 calc R U . . .
C2 C 0.5340(5) 0.1892(7) 0.7727(4) 0.0426(12) Uani 1 1 d . . . . .
H2A H 0.487432 0.079916 0.798781 0.051 Uiso 1 1 calc R U . . .
H2B H 0.489952 0.212300 0.700716 0.051 Uiso 1 1 calc R U . . .
C3 C 0.6888(6) 0.1491(9) 0.7718(4) 0.0490(14) Uani 1 1 d . . . . .
C4 C 0.2020(5) 0.2894(9) 0.8991(4) 0.0473(13) Uani 1 1 d . . . . .
C5 C 0.2390(4) 0.3595(6) 0.7956(4) 0.0330(10) Uani 1 1 d . . . . .
H5A H 0.256708 0.247719 0.754241 0.040 Uiso 1 1 calc R U . . .
C6 C 0.1123(4) 0.4571(7) 0.7347(4) 0.0368(11) Uani 1 1 d . . . . .
H6A H 0.027185 0.377702 0.731507 0.044 Uiso 1 1 calc R U . . .
H6B H 0.092224 0.572461 0.770578 0.044 Uiso 1 1 calc R U . . .
C7 C 0.1436(4) 0.5000(7) 0.6263(3) 0.0345(10) Uani 1 1 d . . . . .
H7A H 0.058497 0.555176 0.586288 0.041 Uiso 1 1 calc R U . . .
H7B H 0.165860 0.384670 0.591221 0.041 Uiso 1 1 calc R U . . .
C8 C 0.2680(4) 0.6319(6) 0.6276(3) 0.0308(10) Uani 1 1 d . . . . .
C9 C 0.3961(4) 0.5626(7) 0.6957(3) 0.0325(10) Uani 1 1 d . . . . .
C10 C 0.3779(5) 0.4765(6) 0.8017(3) 0.0332(10) Uani 1 1 d . . . . .
C11 C 0.5211(5) 0.5853(7) 0.6623(4) 0.0363(11) Uani 1 1 d . . . . .
H11A H 0.601176 0.529095 0.700964 0.044 Uiso 1 1 calc R U . . .
C12 C 0.5453(5) 0.6913(7) 0.5697(4) 0.0401(11) Uani 1 1 d . . . . .
C13 C 0.1848(5) 0.8233(7) 0.4847(4) 0.0364(10) Uani 1 1 d . . . . .
H13A H 0.220599 0.911542 0.436044 0.044 Uiso 1 1 calc R U . . .
H13B H 0.094863 0.768861 0.451555 0.044 Uiso 1 1 calc R U . . .
C14 C 0.2938(5) 0.6761(6) 0.5172(3) 0.0348(11) Uani 1 1 d . . . . .
H14A H 0.277322 0.565329 0.471750 0.042 Uiso 1 1 calc R U . . .
C17 C 0.1648(4) 0.9146(7) 0.5859(4) 0.0338(10) Uani 1 1 d . . . . .
C18 C 0.2415(6) 0.1222(11) 0.9326(5) 0.073(2) Uani 1 1 d . . . . .
H18A H 0.210715 0.075620 0.994428 0.088 Uiso 1 1 calc R U . . .
H18B H 0.300481 0.049490 0.894821 0.088 Uiso 1 1 calc R U . . .
C19 C 0.1087(7) 0.4041(11) 0.9592(5) 0.080(2) Uani 1 1 d . . . . .
H19A H 0.089658 0.522394 0.924215 0.119 Uiso 1 1 calc R U . . .
H19B H 0.018799 0.339604 0.963106 0.119 Uiso 1 1 calc R U . . .
H19C H 0.156675 0.424911 1.029445 0.119 Uiso 1 1 calc R U . . .
C20 C 0.3772(6) 0.6382(8) 0.8794(4) 0.0483(13) Uani 1 1 d . . . . .
H20A H 0.365755 0.590105 0.948328 0.073 Uiso 1 1 calc R U . . .
H20B H 0.467054 0.705526 0.882600 0.073 Uiso 1 1 calc R U . . .
H20C H 0.298221 0.721213 0.856287 0.073 Uiso 1 1 calc R U . . .

loop_
_atom_site_aniso_label
_atom_site_aniso_U_11
_atom_site_aniso_U_22
_atom_site_aniso_U_33
_atom_site_aniso_U_23
_atom_site_aniso_U_13
_atom_site_aniso_U_12
O1 0.0378(15) 0.0275(17) 0.0385(17) -0.0045(15) 0.0053(13) 0.0035(14)
O2 0.0483(18) 0.0236(17) 0.058(2) -0.0043(16) 0.0083(16) 0.0076(16)
O3 0.0407(17) 0.040(2) 0.048(2) 0.0151(16) 0.0172(15) 0.0040(15)
O4 0.0384(18) 0.043(2) 0.071(2) 0.0122(18) 0.0191(17) 0.0025(16)
O5 0.047(2) 0.072(3) 0.148(5) 0.013(3) 0.027(3) -0.004(2)
O6 0.054(2) 0.055(3) 0.077(3) 0.006(2) 0.0213(19) 0.018(2)
C1' 0.051(3) 0.100(5) 0.066(4) 0.008(4) 0.016(3) 0.040(4)
C1 0.040(2) 0.043(3) 0.039(3) 0.008(2) 0.003(2) 0.000(2)
C2 0.038(2) 0.040(3) 0.051(3) 0.011(2) 0.007(2) 0.002(2)
C3 0.044(3) 0.054(3) 0.051(3) 0.018(3) 0.011(2) 0.006(3)
C4 0.043(3) 0.056(3) 0.043(3) 0.005(3) 0.011(2) -0.004(3)
C5 0.034(2) 0.030(3) 0.036(2) -0.001(2) 0.0098(19) 0.0014(19)
C6 0.033(2) 0.032(3) 0.046(3) 0.002(2) 0.0085(19) -0.002(2)
C7 0.035(2) 0.027(2) 0.040(3) 0.002(2) 0.001(2) -0.003(2)
C8 0.034(2) 0.025(2) 0.035(2) -0.0014(19) 0.0087(18) 0.0019(19)
C9 0.033(2) 0.027(2) 0.037(2) -0.007(2) 0.0032(19) -0.001(2)
C10 0.039(2) 0.028(2) 0.033(2) 0.000(2) 0.0058(19) 0.001(2)
C11 0.033(2) 0.030(3) 0.047(3) 0.007(2) 0.004(2) 0.003(2)
C12 0.038(3) 0.030(2) 0.056(3) 0.001(2) 0.017(2) 0.002(2)
C13 0.039(2) 0.027(2) 0.043(3) 0.003(2) 0.007(2) 0.000(2)
C14 0.042(2) 0.027(2) 0.036(3) 0.000(2) 0.007(2) -0.002(2)
C17 0.031(2) 0.029(3) 0.041(3) -0.002(2) 0.0041(19) -0.002(2)
C18 0.068(4) 0.084(5) 0.072(4) 0.041(4) 0.026(3) 0.004(4)
C19 0.108(5) 0.086(5) 0.053(4) 0.001(4) 0.043(4) 0.011(5)
C20 0.058(3) 0.044(3) 0.042(3) -0.002(2) 0.002(2) -0.001(3)

loop_
_atom_type_symbol
_atom_type_description
_atom_type_scat_dispersion_real
_atom_type_scat_dispersion_imag
_atom_type_scat_source
C C 0.0181 0.0091 'International Tables Vol C Tables 4.2.6.8 and 6.1.1.4'
H H 0.0000 0.0000 'International Tables Vol C Tables 4.2.6.8 and 6.1.1.4'
O O 0.0492 0.0322 'International Tables Vol C Tables 4.2.6.8 and 6.1.1.4'

loop_
_geom_angle_atom_site_label_1
_geom_angle_atom_site_label_2
_geom_angle_atom_site_label_3
_geom_angle
_geom_angle_site_symmetry_1
_geom_angle_site_symmetry_3
_geom_angle_publ_flag
C17 O1 C8 109.2(3) . . ?
C12 O3 C14 118.4(4) . . ?
C3 O6 C1' 116.5(5) . . ?
C2 C1 C10 116.5(4) . . ?
C3 C2 C1 113.0(4) . . ?
O5 C3 O6 122.8(5) . . ?
O5 C3 C2 125.2(6) . . ?
O6 C3 C2 111.9(5) . . ?
C18 C4 C19 119.8(5) . . ?
C18 C4 C5 120.7(5) . . ?
C19 C4 C5 119.2(5) . . ?
C4 C5 C6 111.1(3) . . ?
C4 C5 C10 115.1(4) . . ?
C6 C5 C10 112.2(4) . . ?
C7 C6 C5 110.2(4) . . ?
C6 C7 C8 111.3(4) . . ?
O1 C8 C9 109.5(4) . . ?
O1 C8 C14 103.1(4) . . ?
C9 C8 C14 114.5(4) . . ?
O1 C8 C7 108.0(3) . . ?
C9 C8 C7 111.4(4) . . ?
C14 C8 C7 109.8(4) . . ?
C11 C9 C8 117.3(4) . . ?
C11 C9 C10 123.2(4) . . ?
C8 C9 C10 119.4(4) . . ?
C9 C10 C1 110.5(4) . . ?
C9 C10 C20 106.4(4) . . ?
C1 C10 C20 106.8(4) . . ?
C9 C10 C5 111.3(3) . . ?
C1 C10 C5 109.7(4) . . ?
C20 C10 C5 112.0(4) . . ?
C9 C11 C12 124.8(4) . . ?
O4 C12 O3 118.1(5) . . ?
O4 C12 C11 123.6(5) . . ?
O3 C12 C11 118.3(4) . . ?
C17 C13 C14 103.0(4) . . ?
O3 C14 C13 106.4(4) . . ?
O3 C14 C8 114.5(4) . . ?
C13 C14 C8 103.2(4) . . ?
O2 C17 O1 121.1(4) . . ?
O2 C17 C13 128.7(4) . . ?
O1 C17 C13 110.2(4) . . ?

loop_
_geom_bond_atom_site_label_1
_geom_bond_atom_site_label_2
_geom_bond_distance
_geom_bond_site_symmetry_2
_geom_bond_publ_flag
O1 C17 1.362(5) . ?
O1 C8 1.475(5) . ?
O2 C17 1.200(5) . ?
O3 C12 1.351(6) . ?
O3 C14 1.445(5) . ?
O4 C12 1.209(5) . ?
O5 C3 1.189(7) . ?
O6 C3 1.331(7) . ?
O6 C1' 1.452(6) . ?
C1 C2 1.535(7) . ?
C1 C10 1.542(6) . ?
C2 C3 1.499(7) . ?
C4 C18 1.330(9) . ?
C4 C19 1.504(8) . ?
C4 C5 1.519(7) . ?
C5 C6 1.530(6) . ?
C5 C10 1.563(6) . ?
C6 C7 1.508(6) . ?
C7 C8 1.520(6) . ?
C8 C9 1.500(6) . ?
C8 C14 1.518(6) . ?
C9 C11 1.323(6) . ?
C9 C10 1.541(6) . ?
C10 C20 1.551(7) . ?
C11 C12 1.471(7) . ?
C13 C17 1.506(7) . ?
C13 C14 1.512(6) . ?
